data_2242528
loop_
_publ_author_name
'Brovarets, V. S.'
'Golovchenko, O. V.'
'Rusanov, E. B.'
'Rusanova, J. A.'

_publ_section_title
;
 Crystal structure of diethyl
 {2,2,2-trichloro-1-[2-(1,3-dioxo-2,3-dihydro-1<i>H</i>-isoindol-2-yl)-4-methylpentanamido]ethyl}phosphonate
;
_journal_coeditor_code LH5875
_journal_issue 7
_journal_name_full 'Acta Crystallographica Section E'
_journal_page_first 915
_journal_page_last 917
_journal_paper_doi 10.1107/S2056989018008277
_journal_volume 74
_journal_year 2018
_chemical_formula_iupac 'C20 H26 Cl3 N2 O6 P'
_chemical_formula_moiety 'C20 H26 Cl3 N2 O6 P'
_chemical_formula_sum 'C20 H26 Cl3 N2 O6 P'
_chemical_formula_weight 527.75
_chemical_name_systematic
'Diethyl {2,2,2-trichloro-1-[2-(1,3-dioxo-2,3-dihydro-1<i>H</i>-isoindol-2-yl)-4-methylpentanamido]ethyl}phosphonate'
_space_group_crystal_system triclinic
_space_group_IT_number 2
_space_group_name_Hall '-P 1'
_space_group_name_H-M_alt 'P -1'
_symmetry_space_group_name_Hall '-P 1'
_symmetry_space_group_name_H-M 'P -1'
_atom_sites_solution_hydrogens mixed
_audit_creation_method SHELXL-2016/4
_cell_angle_alpha 78.188(2)
_cell_angle_beta 88.644(2)
_cell_angle_gamma 75.442(2)
_cell_formula_units_Z 2
_cell_length_a 8.4601(2)
_cell_length_b 10.9425(3)
_cell_length_c 13.5321(4)
_cell_measurement_reflns_used 2780
_cell_measurement_temperature 173(2)
_cell_measurement_theta_max 45.8
_cell_measurement_theta_min 3.4
_cell_volume 1186.32(6)
_computing_cell_refinement
;
SAINT (Bruker, 2008)
;
_computing_data_collection
;
APEX2 (Bruker, 2008)
;
_computing_data_reduction
;
SAINT (Bruker, 2008)
;
_computing_molecular_graphics
;
SHELXTL (Sheldrick, 2008)
;
_computing_publication_material
;
publCIF (Westrip, 2010)
;
_computing_structure_refinement
;
SHELXL2016 (Sheldrick, 2015b)
;
_computing_structure_solution
;
SHELXT (Sheldrick, 2015a)
;
_diffrn_ambient_temperature 173(2)
_diffrn_measured_fraction_theta_full 0.999
_diffrn_measured_fraction_theta_max 0.999
_diffrn_measurement_device_type 'Bruker SMART APEXII'
_diffrn_measurement_method '\f and \w scans'
_diffrn_radiation_monochromator graphite
_diffrn_radiation_source 'sealed tube'
_diffrn_radiation_type MoK\a
_diffrn_radiation_wavelength 0.71073
_diffrn_reflns_av_R_equivalents 0.0521
_diffrn_reflns_limit_h_max 9
_diffrn_reflns_limit_h_min -10
_diffrn_reflns_limit_k_max 13
_diffrn_reflns_limit_k_min -13
_diffrn_reflns_limit_l_max 16
_diffrn_reflns_limit_l_min -16
_diffrn_reflns_number 16619
_diffrn_reflns_theta_full 25.242
_diffrn_reflns_theta_max 25.500
_diffrn_reflns_theta_min 2.233
_exptl_absorpt_coefficient_mu 0.493
_exptl_absorpt_correction_T_max 0.96
_exptl_absorpt_correction_T_min 0.87
_exptl_absorpt_correction_type multi-scan
_exptl_absorpt_process_details '(SADABS; Bruker, 2008)'
_exptl_crystal_colour colourless
_exptl_crystal_density_diffrn 1.477
_exptl_crystal_description plate
_exptl_crystal_F_000 548
_exptl_crystal_size_max 0.240
_exptl_crystal_size_mid 0.190
_exptl_crystal_size_min 0.080
_refine_diff_density_max 0.366
_refine_diff_density_min -0.444
_refine_ls_extinction_method none
_refine_ls_goodness_of_fit_ref 1.081
_refine_ls_hydrogen_treatment mixed
_refine_ls_matrix_type full
_refine_ls_number_parameters 293
_refine_ls_number_reflns 4423
_refine_ls_number_restraints 0
_refine_ls_restrained_S_all 1.081
_refine_ls_R_factor_all 0.0609
_refine_ls_R_factor_gt 0.0391
_refine_ls_shift/su_max 0.007
_refine_ls_shift/su_mean 0.001
_refine_ls_structure_factor_coef Fsqd
_refine_ls_weighting_details 'w=1/[\s^2^(Fo^2^)+(0.0373P)^2^] where P=(Fo^2^+2Fc^2^)/3'
_refine_ls_weighting_scheme calc
_refine_ls_wR_factor_gt 0.0837
_refine_ls_wR_factor_ref 0.0900
_reflns_number_gt 3306
_reflns_number_total 4423
_reflns_threshold_expression 'I > 2\s(I)'
_cod_data_source_file lh5875sup1.cif
_cod_data_source_block I
_cod_database_code 2242528
_shelx_space_group_comment
;
The symmetry employed for this shelxl refinement is uniquely defined
by the following loop, which should always be used as a source of
symmetry information in preference to the above space-group names.
They are only intended as comments.
;
_shelx_estimated_absorpt_t_min 0.891
_shelx_estimated_absorpt_t_max 0.962

loop_
_space_group_symop_operation_xyz
'x, y, z'
'-x, -y, -z'

loop_
_atom_site_type_symbol
_atom_site_label
_atom_site_fract_x
_atom_site_fract_y
_atom_site_fract_z
_atom_site_U_iso_or_equiv
_atom_site_adp_type
_atom_site_calc_flag
_atom_site_occupancy
P P1 0.38432(7) 0.33488(6) 0.45621(4) 0.01836(15) Uani d 1
Cl CL1 0.79937(8) 0.30683(7) 0.43532(5) 0.0447(2) Uani d 1
Cl CL2 0.85600(7) 0.07099(6) 0.58507(4) 0.03428(18) Uani d 1
Cl CL3 0.69011(8) 0.09144(7) 0.39715(5) 0.0491(2) Uani d 1
O O1 0.24551(17) 0.37482(14) 0.53081(11) 0.0219(4) Uani d 1
O O2 0.33202(19) 0.24320(15) 0.39667(11) 0.0267(4) Uani d 1
O O3 0.42397(18) 0.45000(14) 0.39643(11) 0.0247(4) Uani d 1
O O4 0.44032(19) 0.15069(15) 0.97521(11) 0.0257(4) Uani d 1
O O5 0.86366(19) 0.32359(16) 0.85338(12) 0.0310(4) Uani d 1
O O6 0.54932(19) 0.11923(15) 0.74528(11) 0.0262(4) Uani d 1
N N1 0.6311(2) 0.25003(17) 0.88866(13) 0.0187(4) Uani d 1
N N2 0.5722(2) 0.2870(2) 0.62148(13) 0.0182(4) Uani d 1
C C1 0.5759(3) 0.1669(2) 0.96882(16) 0.0203(5) Uani d 1
C C2 0.7905(3) 0.2556(2) 0.90771(16) 0.0215(5) Uani d 1
C C3 0.8451(3) 0.1656(2) 1.00570(15) 0.0194(5) Uani d 1
C C4 0.9935(3) 0.1328(2) 1.05637(16) 0.0232(5) Uani d 1
H H4 1.080114 0.170025 1.030700 0.028 Uiso calc 1
C C5 1.0114(3) 0.0426(2) 1.14710(17) 0.0275(6) Uani d 1
H H5 1.112112 0.017187 1.184424 0.033 Uiso calc 1
C C6 0.8833(3) -0.0105(2) 1.18346(17) 0.0275(6) Uani d 1
H H6 0.898632 -0.071669 1.245561 0.033 Uiso calc 1
C C7 0.7331(3) 0.0230(2) 1.13198(16) 0.0248(6) Uani d 1
H H7 0.645930 -0.013498 1.157508 0.030 Uiso calc 1
C C8 0.7172(3) 0.1123(2) 1.04154(15) 0.0184(5) Uani d 1
C C9 0.5453(3) 0.3201(2) 0.79368(15) 0.0188(5) Uani d 1
H H9 0.599930 0.389770 0.763816 0.023 Uiso calc 1
C C10 0.3643(3) 0.3834(2) 0.80426(16) 0.0219(5) Uani d 1
H H10A 0.320062 0.436484 0.737746 0.026 Uiso calc 1
H H10B 0.305581 0.314522 0.821981 0.026 Uiso calc 1
C C11 0.3267(3) 0.4684(2) 0.88262(17) 0.0252(6) Uani d 1
H H11 0.361031 0.412380 0.950673 0.030 Uiso calc 1
C C12 0.4201(3) 0.5725(2) 0.86449(19) 0.0360(7) Uani d 1
H H12A 0.537536 0.532229 0.864970 0.054 Uiso calc 1
H H12B 0.386046 0.630024 0.798851 0.054 Uiso calc 1
H H12C 0.396886 0.622302 0.917967 0.054 Uiso calc 1
C C13 0.1436(3) 0.5270(3) 0.8824(2) 0.0418(7) Uani d 1
H H13A 0.086390 0.458013 0.894246 0.063 Uiso calc 1
H H13B 0.118619 0.576531 0.936024 0.063 Uiso calc 1
H H13C 0.107779 0.584253 0.816908 0.063 Uiso calc 1
C C14 0.5585(3) 0.2307(2) 0.71927(15) 0.0180(5) Uani d 1
C C15 0.5510(3) 0.2253(2) 0.54002(15) 0.0178(5) Uani d 1
H H15 0.512342 0.147068 0.570548 0.021 Uiso calc 1
C C16 0.7154(3) 0.1776(2) 0.49071(16) 0.0269(6) Uani d 1
C C17 0.1635(3) 0.2852(2) 0.59219(18) 0.0275(6) Uani d 1
H H17A 0.238670 0.226629 0.646535 0.033 Uiso calc 1
H H17B 0.127708 0.232492 0.550083 0.033 Uiso calc 1
C C18 0.0190(3) 0.3634(2) 0.63664(18) 0.0342(6) Uani d 1
H H18A -0.039138 0.305605 0.678612 0.051 Uiso calc 1
H H18B 0.055967 0.414975 0.678234 0.051 Uiso calc 1
H H18C -0.054538 0.420814 0.582181 0.051 Uiso calc 1
C C19 0.2312(3) 0.2932(3) 0.30282(19) 0.0380(7) Uani d 1
H H19A 0.227578 0.385415 0.277641 0.046 Uiso calc 1
H H19B 0.118185 0.285406 0.315925 0.046 Uiso calc 1
C C20 0.3037(3) 0.2176(3) 0.22655(19) 0.0418(7) Uani d 1
H H20A 0.237677 0.249970 0.163708 0.063 Uiso calc 1
H H20B 0.415264 0.226244 0.213626 0.063 Uiso calc 1
H H20C 0.306207 0.126542 0.251793 0.063 Uiso calc 1
H H1 0.577(3) 0.357(2) 0.6099(17) 0.017(7) Uiso d 1

loop_
_atom_site_aniso_label
_atom_site_aniso_U_11
_atom_site_aniso_U_22
_atom_site_aniso_U_33
_atom_site_aniso_U_12
_atom_site_aniso_U_13
_atom_site_aniso_U_23
P1 0.0179(3) 0.0187(3) 0.0166(3) -0.0024(3) -0.0006(2) -0.0022(2)
CL1 0.0242(4) 0.0651(5) 0.0359(4) -0.0130(3) 0.0039(3) 0.0116(3)
CL2 0.0240(3) 0.0416(4) 0.0269(3) 0.0092(3) -0.0043(2) -0.0045(3)
CL3 0.0398(4) 0.0655(5) 0.0372(4) 0.0148(4) -0.0066(3) -0.0338(4)
O1 0.0190(8) 0.0186(9) 0.0250(8) -0.0024(7) 0.0047(7) -0.0012(7)
O2 0.0290(9) 0.0254(9) 0.0255(9) -0.0042(8) -0.0092(7) -0.0071(7)
O3 0.0270(9) 0.0225(9) 0.0217(8) -0.0073(8) 0.0016(7) 0.0035(7)
O4 0.0248(10) 0.0273(10) 0.0250(9) -0.0107(8) -0.0007(7) -0.0001(7)
O5 0.0290(10) 0.0377(11) 0.0250(9) -0.0150(9) 0.0010(7) 0.0046(8)
O6 0.0407(11) 0.0176(9) 0.0199(8) -0.0081(8) 0.0048(7) -0.0024(7)
N1 0.0197(10) 0.0210(11) 0.0146(9) -0.0060(9) -0.0013(7) -0.0007(8)
N2 0.0240(11) 0.0159(12) 0.0146(10) -0.0062(10) -0.0001(8) -0.0015(8)
C1 0.0270(14) 0.0144(12) 0.0200(12) -0.0052(11) 0.0004(10) -0.0044(10)
C2 0.0240(13) 0.0225(13) 0.0191(12) -0.0061(11) 0.0027(10) -0.0061(10)
C3 0.0249(13) 0.0168(12) 0.0172(11) -0.0051(11) 0.0020(9) -0.0057(9)
C4 0.0241(13) 0.0225(13) 0.0246(13) -0.0064(11) -0.0021(10) -0.0072(10)
C5 0.0293(14) 0.0254(14) 0.0262(13) -0.0015(12) -0.0088(11) -0.0070(11)
C6 0.0384(15) 0.0223(14) 0.0179(12) -0.0038(12) -0.0045(11) 0.0003(10)
C7 0.0318(14) 0.0239(14) 0.0199(12) -0.0100(11) 0.0031(10) -0.0041(10)
C8 0.0237(13) 0.0161(12) 0.0154(11) -0.0045(10) 0.0007(9) -0.0036(9)
C9 0.0248(13) 0.0175(12) 0.0128(11) -0.0055(10) -0.0022(9) 0.0008(9)
C10 0.0226(13) 0.0207(13) 0.0210(12) -0.0023(10) -0.0027(9) -0.0042(10)
C11 0.0324(14) 0.0224(14) 0.0197(12) -0.0042(12) 0.0003(10) -0.0054(10)
C12 0.0431(17) 0.0289(15) 0.0406(16) -0.0090(13) 0.0021(13) -0.0177(12)
C13 0.0337(16) 0.0431(17) 0.0513(18) -0.0047(14) 0.0105(13) -0.0228(14)
C14 0.0166(12) 0.0189(13) 0.0170(11) -0.0032(10) 0.0007(9) -0.0016(10)
C15 0.0194(12) 0.0176(12) 0.0158(11) -0.0036(10) 0.0005(9) -0.0037(9)
C16 0.0218(13) 0.0369(15) 0.0180(12) -0.0002(11) 0.0011(10) -0.0056(11)
C17 0.0210(13) 0.0277(14) 0.0289(13) -0.0060(11) 0.0038(10) 0.0046(11)
C18 0.0225(14) 0.0422(17) 0.0309(14) -0.0018(12) 0.0076(11) -0.0004(12)
C19 0.0327(15) 0.0481(18) 0.0337(15) -0.0071(13) -0.0117(12) -0.0123(13)
C20 0.0566(19) 0.0424(18) 0.0311(15) -0.0186(15) -0.0055(13) -0.0096(13)

loop_
_atom_type_symbol
_atom_type_description
_atom_type_scat_dispersion_real
_atom_type_scat_dispersion_imag
_atom_type_scat_source
C C 0.0033 0.0016 'International Tables Vol C Tables 4.2.6.8 and 6.1.1.4'
H H 0.0000 0.0000 'International Tables Vol C Tables 4.2.6.8 and 6.1.1.4'
N N 0.0061 0.0033 'International Tables Vol C Tables 4.2.6.8 and 6.1.1.4'
O O 0.0106 0.0060 'International Tables Vol C Tables 4.2.6.8 and 6.1.1.4'
P P 0.1023 0.0942 'International Tables Vol C Tables 4.2.6.8 and 6.1.1.4'
Cl Cl 0.1484 0.1585 'International Tables Vol C Tables 4.2.6.8 and 6.1.1.4'

loop_
_geom_angle_atom_site_label_1
_geom_angle_atom_site_label_2
_geom_angle_atom_site_label_3
_geom_angle
O3 P1 O2 116.77(9)
O3 P1 O1 109.82(9)
O2 P1 O1 107.96(9)
O3 P1 C15 115.02(10)
O2 P1 C15 102.73(9)
O1 P1 C15 103.45(9)
C17 O1 P1 123.88(14)
C19 O2 P1 121.74(15)
C2 N1 C1 111.45(18)
C2 N1 C9 120.53(17)
C1 N1 C9 127.97(18)
C14 N2 C15 121.5(2)
C14 N2 H1 118.0(17)
C15 N2 H1 119.8(17)
O4 C1 N1 125.4(2)
O4 C1 C8 129.3(2)
N1 C1 C8 105.22(18)
O5 C2 N1 124.7(2)
O5 C2 C3 128.9(2)
N1 C2 C3 106.43(19)
C4 C3 C8 122.5(2)
C4 C3 C2 129.6(2)
C8 C3 C2 107.91(19)
C3 C4 C5 117.0(2)
C3 C4 H4 121.5
C5 C4 H4 121.5
C6 C5 C4 120.6(2)
C6 C5 H5 119.7
C4 C5 H5 119.7
C5 C6 C7 122.2(2)
C5 C6 H6 118.9
C7 C6 H6 118.9
C8 C7 C6 116.6(2)
C8 C7 H7 121.7
C6 C7 H7 121.7
C7 C8 C3 121.0(2)
C7 C8 C1 130.0(2)
C3 C8 C1 108.93(18)
N1 C9 C14 110.41(17)
N1 C9 C10 114.38(17)
C14 C9 C10 108.24(17)
N1 C9 H9 107.9
C14 C9 H9 107.9
C10 C9 H9 107.9
C11 C10 C9 115.53(18)
C11 C10 H10A 108.4
C9 C10 H10A 108.4
C11 C10 H10B 108.4
C9 C10 H10B 108.4
H10A C10 H10B 107.5
C12 C11 C13 111.1(2)
C12 C11 C10 111.88(19)
C13 C11 C10 109.45(19)
C12 C11 H11 108.1
C13 C11 H11 108.1
C10 C11 H11 108.1
C11 C12 H12A 109.5
C11 C12 H12B 109.5
H12A C12 H12B 109.5
C11 C12 H12C 109.5
H12A C12 H12C 109.5
H12B C12 H12C 109.5
C11 C13 H13A 109.5
C11 C13 H13B 109.5
H13A C13 H13B 109.5
C11 C13 H13C 109.5
H13A C13 H13C 109.5
H13B C13 H13C 109.5
O6 C14 N2 122.8(2)
O6 C14 C9 122.46(19)
N2 C14 C9 114.63(19)
N2 C15 C16 111.14(18)
N2 C15 P1 107.70(14)
C16 C15 P1 116.87(14)
N2 C15 H15 106.9
C16 C15 H15 106.9
P1 C15 H15 106.9
C15 C16 CL1 111.57(16)
C15 C16 CL3 110.61(16)
CL1 C16 CL3 109.04(12)
C15 C16 CL2 108.95(14)
CL1 C16 CL2 108.53(13)
CL3 C16 CL2 108.04(13)
O1 C17 C18 107.44(19)
O1 C17 H17A 110.2
C18 C17 H17A 110.2
O1 C17 H17B 110.2
C18 C17 H17B 110.2
H17A C17 H17B 108.5
C17 C18 H18A 109.5
C17 C18 H18B 109.5
H18A C18 H18B 109.5
C17 C18 H18C 109.5
H18A C18 H18C 109.5
H18B C18 H18C 109.5
O2 C19 C20 108.7(2)
O2 C19 H19A 109.9
C20 C19 H19A 109.9
O2 C19 H19B 109.9
C20 C19 H19B 109.9
H19A C19 H19B 108.3
C19 C20 H20A 109.5
C19 C20 H20B 109.5
H20A C20 H20B 109.5
C19 C20 H20C 109.5
H20A C20 H20C 109.5
H20B C20 H20C 109.5

loop_
_geom_bond_atom_site_label_1
_geom_bond_atom_site_label_2
_geom_bond_distance
P1 O3 1.4616(15)
P1 O2 1.5564(16)
P1 O1 1.5670(15)
P1 C15 1.839(2)
CL1 C16 1.764(3)
CL2 C16 1.780(2)
CL3 C16 1.772(2)
O1 C17 1.454(3)
O2 C19 1.474(3)
O4 C1 1.202(3)
O5 C2 1.209(3)
O6 C14 1.220(2)
N1 C2 1.398(3)
N1 C1 1.417(3)
N1 C9 1.459(2)
N2 C14 1.356(3)
N2 C15 1.442(3)
N2 H1 0.76(2)
C1 C8 1.487(3)
C2 C3 1.486(3)
C3 C4 1.374(3)
C3 C8 1.387(3)
C4 C5 1.394(3)
C4 H4 0.9500
C5 C6 1.389(3)
C5 H5 0.9500
C6 C7 1.392(3)
C6 H6 0.9500
C7 C8 1.387(3)
C7 H7 0.9500
C9 C14 1.526(3)
C9 C10 1.531(3)
C9 H9 1.0000
C10 C11 1.526(3)
C10 H10A 0.9900
C10 H10B 0.9900
C11 C12 1.520(3)
C11 C13 1.520(3)
C11 H11 1.0000
C12 H12A 0.9800
C12 H12B 0.9800
C12 H12C 0.9800
C13 H13A 0.9800
C13 H13B 0.9800
C13 H13C 0.9800
C15 C16 1.545(3)
C15 H15 1.0000
C17 C18 1.496(3)
C17 H17A 0.9900
C17 H17B 0.9900
C18 H18A 0.9800
C18 H18B 0.9800
C18 H18C 0.9800
C19 C20 1.480(4)
C19 H19A 0.9900
C19 H19B 0.9900
C20 H20A 0.9800
C20 H20B 0.9800
C20 H20C 0.9800

loop_
_geom_hbond_atom_site_label_D
_geom_hbond_atom_site_label_H
_geom_hbond_atom_site_label_A
_geom_hbond_site_symmetry_A
_geom_hbond_distance_DH
_geom_hbond_distance_HA
_geom_hbond_distance_DA
_geom_hbond_angle_DHA
N2 H1 O3 2_666 0.76(2) 2.09(2) 2.846(3) 170(2)
C9 H9 O3 2_666 1.00 2.47 3.265(3) 136.1
C7 H7 O6 2_657 0.95 2.46 3.393(3) 168.9

loop_
_geom_torsion_atom_site_label_1
_geom_torsion_atom_site_label_2
_geom_torsion_atom_site_label_3
_geom_torsion_atom_site_label_4
_geom_torsion
O3 P1 O1 C17 172.13(16)
O2 P1 O1 C17 43.80(18)
C15 P1 O1 C17 -64.61(18)
O3 P1 O2 C19 -37.1(2)
O1 P1 O2 C19 87.18(18)
C15 P1 O2 C19 -163.92(17)
C2 N1 C1 O4 174.9(2)
C9 N1 C1 O4 -7.8(4)
C2 N1 C1 C8 -2.6(2)
C9 N1 C1 C8 174.64(19)
C1 N1 C2 O5 -176.7(2)
C9 N1 C2 O5 5.8(3)
C1 N1 C2 C3 2.2(2)
C9 N1 C2 C3 -175.22(17)
O5 C2 C3 C4 -3.4(4)
N1 C2 C3 C4 177.7(2)
O5 C2 C3 C8 178.0(2)
N1 C2 C3 C8 -0.9(2)
C8 C3 C4 C5 -0.2(3)
C2 C3 C4 C5 -178.7(2)
C3 C4 C5 C6 -0.1(3)
C4 C5 C6 C7 0.1(4)
C5 C6 C7 C8 0.3(3)
C6 C7 C8 C3 -0.6(3)
C6 C7 C8 C1 179.4(2)
C4 C3 C8 C7 0.6(3)
C2 C3 C8 C7 179.4(2)
C4 C3 C8 C1 -179.39(19)
C2 C3 C8 C1 -0.6(2)
O4 C1 C8 C7 4.5(4)
N1 C1 C8 C7 -178.1(2)
O4 C1 C8 C3 -175.5(2)
N1 C1 C8 C3 1.9(2)
C2 N1 C9 C14 97.2(2)
C1 N1 C9 C14 -79.8(3)
C2 N1 C9 C10 -140.4(2)
C1 N1 C9 C10 42.6(3)
N1 C9 C10 C11 51.7(3)
C14 C9 C10 C11 175.29(19)
C9 C10 C11 C12 54.9(3)
C9 C10 C11 C13 178.5(2)
C15 N2 C14 O6 9.9(3)
C15 N2 C14 C9 -166.63(18)
N1 C9 C14 O6 39.6(3)
C10 C9 C14 O6 -86.3(2)
N1 C9 C14 N2 -143.88(19)
C10 C9 C14 N2 90.2(2)
C14 N2 C15 C16 -108.9(2)
C14 N2 C15 P1 121.90(19)
O3 P1 C15 N2 71.35(17)
O2 P1 C15 N2 -160.69(14)
O1 P1 C15 N2 -48.41(16)
O3 P1 C15 C16 -54.52(19)
O2 P1 C15 C16 73.43(18)
O1 P1 C15 C16 -174.29(16)
N2 C15 C16 CL1 -62.8(2)
P1 C15 C16 CL1 61.4(2)
N2 C15 C16 CL3 175.64(15)
P1 C15 C16 CL3 -60.2(2)
N2 C15 C16 CL2 57.0(2)
P1 C15 C16 CL2 -178.83(11)
P1 O1 C17 C18 -169.00(15)
P1 O2 C19 C20 133.89(19)

_cod_database_fobs_code 2242528
